data_7046766
loop_
_publ_author_name
'Vignesh, Kuduva R.'
'Langley, Stuart K.'
'Gartshore, Christopher J.'
'Borilovi\'c, Ivana'
'Forsyth, Craig M.'
'Rajaraman, Gopalan'
'Murray, Keith S.'

_publ_section_title
;
 Rationalizing the sign and magnitude of the magnetic coupling and
 anisotropy in dinuclear manganese(iii) complexes.
;
_journal_issue 34
_journal_name_full 'Dalton transactions (Cambridge, England : 2003)'
_journal_page_first 11820
_journal_page_last 11833
_journal_paper_doi 10.1039/c8dt01410h
_journal_volume 47
_journal_year 2018
_chemical_formula_sum 'C40 H35 Cl2 Mn2 N4 O7.25'
_chemical_formula_weight 868.50
_space_group_crystal_system triclinic
_space_group_IT_number 2
_space_group_name_Hall '-P 1'
_space_group_name_H-M_alt 'P -1'
_symmetry_space_group_name_Hall '-P 1'
_symmetry_space_group_name_H-M 'P -1'
_atom_sites_solution_hydrogens mixed
_audit_block_doi 10.5517/ccdc.csd.cc1zlxq6
_audit_creation_method SHELXL-2016/6
_audit_update_record
;
2018-06-12 deposited with the CCDC.
2018-06-19 downloaded from the CCDC.
;
_cell_angle_alpha 100.59(3)
_cell_angle_beta 110.42(3)
_cell_angle_gamma 93.96(3)
_cell_formula_units_Z 4
_cell_length_a 14.911(3)
_cell_length_b 16.531(3)
_cell_length_c 19.012(4)
_cell_measurement_reflns_used 64859
_cell_measurement_temperature 100(2)
_cell_measurement_theta_max 26.84
_cell_measurement_theta_min 1.27
_cell_volume 4271.7(18)
_computing_cell_refinement 'XDS (Kabsch, 1993)'
_computing_data_collection 'Blu-Ice (McPhillips et al, 2002)'
_computing_data_reduction 'XDS (Kabsch, 1993)'
_computing_structure_refinement 'SHELXL-2016/6 (Sheldrick, 2016)'
_computing_structure_solution 'SHELXS-97 (Sheldrick, 1990)'
_diffrn_ambient_temperature 100(2)
_diffrn_measured_fraction_theta_full 0.926
_diffrn_measured_fraction_theta_max 0.913
_diffrn_measurement_device_type synchrotron
_diffrn_measurement_method 'scans in phi'
_diffrn_radiation_monochromator 'double crystal'
_diffrn_radiation_source '3BM1 dipole'
_diffrn_radiation_type synchrotron
_diffrn_radiation_wavelength 0.71079
_diffrn_reflns_av_R_equivalents 0.1165
_diffrn_reflns_av_unetI/netI 0.0855
_diffrn_reflns_Laue_measured_fraction_full 0.926
_diffrn_reflns_Laue_measured_fraction_max 0.913
_diffrn_reflns_limit_h_max 18
_diffrn_reflns_limit_h_min -18
_diffrn_reflns_limit_k_max 20
_diffrn_reflns_limit_k_min -20
_diffrn_reflns_limit_l_max 24
_diffrn_reflns_limit_l_min -24
_diffrn_reflns_number 64845
_diffrn_reflns_point_group_measured_fraction_full 0.926
_diffrn_reflns_point_group_measured_fraction_max 0.913
_diffrn_reflns_theta_full 25.244
_diffrn_reflns_theta_max 26.848
_diffrn_reflns_theta_min 1.267
_exptl_absorpt_coefficient_mu 0.767
_exptl_absorpt_correction_T_max 0.983
_exptl_absorpt_correction_T_min 0.573
_exptl_absorpt_correction_type multi-scan
_exptl_absorpt_process_details SADABS
_exptl_crystal_colour brown
_exptl_crystal_density_diffrn 1.350
_exptl_crystal_density_method 'not measured'
_exptl_crystal_description plate
_exptl_crystal_F_000 1780
_exptl_crystal_size_max 0.1
_exptl_crystal_size_mid 0.05
_exptl_crystal_size_min 0.02
_refine_diff_density_max 1.409
_refine_diff_density_min -1.427
_refine_diff_density_rms 0.152
_refine_ls_extinction_method none
_refine_ls_goodness_of_fit_ref 1.027
_refine_ls_hydrogen_treatment constr
_refine_ls_matrix_type full
_refine_ls_number_parameters 1070
_refine_ls_number_reflns 16724
_refine_ls_number_restraints 6
_refine_ls_restrained_S_all 1.028
_refine_ls_R_factor_all 0.1408
_refine_ls_R_factor_gt 0.0863
_refine_ls_shift/su_max 0.000
_refine_ls_shift/su_mean 0.000
_refine_ls_structure_factor_coef Fsqd
_refine_ls_weighting_details 'w=1/[\s^2^(Fo^2^)+(0.1636P)^2^+7.5492P] where P=(Fo^2^+2Fc^2^)/3'
_refine_ls_weighting_scheme calc
_refine_ls_wR_factor_gt 0.2299
_refine_ls_wR_factor_ref 0.2747
_reflns_Friedel_coverage 0.000
_reflns_number_gt 10356
_reflns_number_total 16724
_reflns_threshold_expression 'I > 2\s(I)'
_cod_data_source_file c8dt01410h2.cif
_cod_data_source_block Compound3
_cod_depositor_comments 'Adding full bibliography for 7046766--7046777.cif.'
_cod_original_cell_volume 4271.7(17)
_cod_database_code 7046766
_shelx_shelxl_version_number 2016/6
_shelx_space_group_comment
;
The symmetry employed for this shelxl refinement is uniquely defined
by the following loop, which should always be used as a source of
symmetry information in preference to the above space-group names.
They are only intended as comments.
;

loop_
_space_group_symop_operation_xyz
'x, y, z'
'-x, -y, -z'

loop_
_atom_site_label
_atom_site_type_symbol
_atom_site_fract_x
_atom_site_fract_y
_atom_site_fract_z
_atom_site_U_iso_or_equiv
_atom_site_adp_type
_atom_site_occupancy
_atom_site_site_symmetry_order
_atom_site_calc_flag
_atom_site_refinement_flags_posn
_atom_site_refinement_flags_adp
_atom_site_refinement_flags_occupancy
_atom_site_disorder_assembly
_atom_site_disorder_group
Mn1 Mn 0.80200(7) 0.38554(6) 0.33023(5) 0.0250(2) Uani 1 1 d . . . . .
Mn2 Mn 0.45982(7) -0.09486(6) 0.16591(5) 0.0245(2) Uani 1 1 d . . . . .
Mn3 Mn 0.53312(7) -0.12913(6) 0.33324(5) 0.0248(2) Uani 1 1 d . . . . .
Mn4 Mn 0.70629(7) 0.42365(6) 0.16539(5) 0.0253(2) Uani 1 1 d . . . . .
Cl1 Cl 0.67012(14) -0.02663(11) 0.43159(10) 0.0431(4) Uani 1 1 d . . . . .
Cl2 Cl 0.77029(15) 0.46864(11) 0.44180(10) 0.0419(4) Uani 1 1 d . . . . .
Cl3 Cl 0.4898(2) -0.19971(15) 0.06958(14) 0.0660(7) Uani 1 1 d . . . . .
Cl4 Cl 0.4084(3) 0.2741(2) 0.1295(2) 0.0978(10) Uani 1 1 d . . . . .
O1 O 0.4089(3) -0.2248(3) 0.2675(2) 0.0292(10) Uani 1 1 d . . . . .
O2 O 0.4392(3) -0.0490(3) 0.3372(2) 0.0308(10) Uani 1 1 d . . . . .
O2S O 0.2972(5) 0.2180(5) -0.1194(5) 0.084(2) Uani 1 1 d . . . . .
O3 O 0.5591(7) 0.4273(7) 0.3691(6) 0.043(2) Uani 0.5 1 d . . P A -1
H3 H 0.618507 0.439959 0.395456 0.052 Uiso 0.5 1 calc R U P A -1
O3S O 0.2157(14) 0.2506(9) 0.0030(11) 0.101(5) Uani 0.5 1 d . U P . .
O4 O 0.57982(15) 0.31510(12) 0.08139(11) 0.0178(8) Uani 1 1 d G . . . .
H4A H 0.538862 0.305426 0.103516 0.027 Uiso 1 1 d G U . . .
H4B H 0.603363 0.268426 0.075838 0.027 Uiso 1 1 d G U . . .
O5 O 0.89796(16) 0.47655(13) 0.33280(13) 0.0316(10) Uani 1 1 d G . . . .
O6 O 0.55356(18) -0.11179(11) 0.24895(15) 0.0295(10) Uani 1 1 d G . . . .
O7 O 0.70015(14) 0.40437(10) 0.25302(11) 0.0298(10) Uani 1 1 d G . . . .
O8 O 0.41855(15) 0.00316(12) 0.23296(14) 0.0309(10) Uani 1 1 d G . . . .
O10 O 0.82289(16) 0.52564(11) 0.22801(13) 0.0314(10) Uani 1 1 d G . . . .
O11 O 0.34844(19) -0.17272(13) 0.16215(16) 0.0344(11) Uani 1 1 d G . . . .
O14 O 0.93106(18) 0.0167(2) 0.4279(3) 0.115(7) Uani 0.5 1 d G . P . .
O15 O 0.80140(15) 0.35095(12) 0.14781(13) 0.0371(11) Uani 1 1 d G . . . .
O16 O 0.80544(17) -0.06056(16) 0.3396(2) 0.082(4) Uani 0.5 1 d G . P . .
H16 H 0.783165 -0.045314 0.374009 0.099 Uiso 0.5 1 calc R U P . .
O23 O 0.8507(4) 0.3000(3) 0.2542(3) 0.0336(10) Uani 1 1 d . . . . .
O34 O 0.5501(8) 0.5159(8) 0.4658(9) 0.074(4) Uani 0.5 1 d . . P A -1
N6 N 0.6156(4) -0.2262(3) 0.3386(3) 0.0285(11) Uani 1 1 d . . . . .
N7 N 0.3696(4) -0.0481(3) 0.0761(3) 0.0278(11) Uani 1 1 d . . . . .
N8 N 0.5563(4) -0.0065(3) 0.1518(3) 0.0281(11) Uani 1 1 d . . . . .
N9 N 0.5178(4) -0.1745(3) 0.4231(3) 0.0286(11) Uani 1 1 d . . . . .
N11 N 0.7238(4) 0.2781(3) 0.3323(3) 0.0290(11) Uani 1 1 d . . . . .
N17 N 0.9046(4) 0.3391(3) 0.4118(3) 0.0283(11) Uani 1 1 d . . . . .
N18 N 0.6981(4) 0.4700(3) 0.0689(3) 0.0289(12) Uani 1 1 d . . . . .
N22 N 0.6026(4) 0.5035(3) 0.1600(3) 0.0279(11) Uani 1 1 d . . . . .
C1 C 0.9734(5) 0.5981(4) 0.3164(4) 0.0295(14) Uani 1 1 d . . . . .
C1A C 0.3160(5) 0.1220(4) 0.2775(4) 0.0325(14) Uani 1 1 d . . . . .
H1A H 0.331427 0.123574 0.233279 0.039 Uiso 1 1 calc R U . . .
C1B C 0.4062(5) 0.0007(4) 0.2949(3) 0.0246(12) Uani 1 1 d . . . . .
C1C C 0.2526(5) -0.2828(4) 0.1787(4) 0.0304(14) Uani 1 1 d . . . . .
C1D C 0.2427(5) -0.3373(5) 0.2241(4) 0.0391(17) Uani 1 1 d . . . . .
H1D H 0.293739 -0.336557 0.271306 0.047 Uiso 1 1 calc R U . . .
C1E C 0.2624(5) 0.1797(5) 0.2994(4) 0.0393(16) Uani 1 1 d . . . . .
H1E H 0.241662 0.220301 0.270068 0.047 Uiso 1 1 calc R U . . .
C1F C 0.2383(6) 0.1788(5) 0.3645(4) 0.0414(17) Uani 1 1 d . . . . .
C1G C 0.7105(5) 0.0689(5) 0.1823(4) 0.0380(16) Uani 1 1 d . . . . .
H1G H 0.778445 0.076389 0.209296 0.046 Uiso 1 1 calc R U . . .
C1H C 1.0377(5) 0.7317(5) 0.3057(5) 0.0421(17) Uani 1 1 d . . . . .
H1H H 1.029461 0.778122 0.282257 0.051 Uiso 1 1 calc R U . . .
C1I C 0.1808(7) 0.2405(6) 0.3890(5) 0.057(2) Uani 1 1 d . . . . .
H1IA H 0.210040 0.296746 0.392481 0.086 Uiso 1 1 calc R U . . .
H1IB H 0.180140 0.235703 0.439444 0.086 Uiso 1 1 calc R U . . .
H1IC H 0.114396 0.229630 0.351231 0.086 Uiso 1 1 calc R U . . .
C1J C 1.1240(6) 0.7315(5) 0.3650(4) 0.0437(18) Uani 1 1 d . . . . .
C1K C 0.9625(5) 0.6651(4) 0.2794(4) 0.0358(15) Uani 1 1 d . . . . .
H1K H 0.904872 0.665097 0.237187 0.043 Uiso 1 1 calc R U . . .
C1L C 0.4780(6) 0.6197(5) 0.1511(5) 0.047(2) Uani 1 1 d . . . . .
H1L H 0.436175 0.660754 0.149035 0.057 Uiso 1 1 calc R U . . .
C1M C 0.6694(6) 0.1207(5) 0.1351(4) 0.0420(18) Uani 1 1 d . . . . .
H1M H 0.709096 0.165361 0.130382 0.050 Uiso 1 1 calc R U . . .
C1N C 0.4686(5) -0.1403(5) 0.4657(4) 0.0341(15) Uani 1 1 d . . . . .
H1N H 0.442297 -0.090763 0.456629 0.041 Uiso 1 1 calc R U . . .
C1O C 0.9550(5) 0.1923(4) 0.1977(4) 0.0355(15) Uani 1 1 d . . . . .
H1O H 0.944373 0.185332 0.242783 0.043 Uiso 1 1 calc R U . . .
C1P C 0.2165(5) -0.0343(5) -0.0136(4) 0.0376(16) Uani 1 1 d . . . . .
H1P H 0.149564 -0.054619 -0.039993 0.045 Uiso 1 1 calc R U . . .
C1Q C 0.0808(6) -0.3940(5) 0.1318(4) 0.047(2) Uani 1 1 d . . . . .
C1R C 0.9075(5) 0.2497(5) 0.1572(4) 0.0329(14) Uani 1 1 d . . . . .
C1S C 0.6518(5) 0.0059(4) 0.1899(4) 0.0337(15) Uani 1 1 d . . . . .
H1S H 0.679846 -0.029551 0.223026 0.040 Uiso 1 1 calc R U . . .
C1T C 0.2706(6) 0.1181(5) 0.4057(4) 0.0411(17) Uani 1 1 d . . . . .
H1T H 0.255787 0.116443 0.450236 0.049 Uiso 1 1 calc R U . . .
C1U C 0.9225(6) 0.2574(5) 0.0897(4) 0.0435(18) Uani 1 1 d . . . . .
H1U H 0.890688 0.295217 0.060749 0.052 Uiso 1 1 calc R U . . .
C1V C 0.6123(5) -0.2733(4) 0.3887(4) 0.0299(14) Uani 1 1 d . . . . .
C1W C 0.2565(6) 0.0360(5) -0.0266(4) 0.0430(18) Uani 1 1 d . . . . .
H1W H 0.217238 0.065405 -0.061233 0.052 Uiso 1 1 calc R U . . .
C1X C 0.4560(6) -0.1761(5) 0.5222(4) 0.0428(18) Uani 1 1 d . . . . .
H1X H 0.422757 -0.150639 0.552829 0.051 Uiso 1 1 calc R U . . .
C1Y C 0.0922(6) -0.3401(6) 0.0869(5) 0.052(2) Uani 1 1 d . . . . .
H1Y H 0.041221 -0.340543 0.039833 0.063 Uiso 1 1 calc R U . . .
C1Z C 0.9831(6) 0.2104(6) 0.0652(4) 0.049(2) Uani 1 1 d . . . . .
H1Z H 0.991468 0.215896 0.018898 0.058 Uiso 1 1 calc R U . . .
C2 C 1.1335(5) 0.6646(5) 0.4002(4) 0.0371(16) Uani 1 1 d . . . . .
H2 H 1.192217 0.663721 0.441126 0.044 Uiso 1 1 calc R U . . .
C3 C 0.3433(5) -0.2221(4) 0.2054(3) 0.0264(13) Uani 1 1 d . . . . .
C4 C 0.3539(5) 0.0636(4) 0.0108(4) 0.0352(15) Uani 1 1 d . . . . .
H4 H 0.382632 0.112056 0.002126 0.042 Uiso 1 1 calc R U . . .
C5 C 0.5561(5) -0.2443(4) 0.4365(4) 0.0293(14) Uani 1 1 d . . . . .
C6 C 0.5152(5) 0.0427(4) 0.1035(3) 0.0265(13) Uani 1 1 d . . . . .
C7 C 0.7127(5) -0.3617(4) 0.3464(4) 0.0361(16) Uani 1 1 d . . . . .
H7 H 0.745188 -0.409236 0.348264 0.043 Uiso 1 1 calc R U . . .
C8 C 0.7171(5) -0.3120(4) 0.2963(4) 0.0326(14) Uani 1 1 d . . . . .
H8 H 0.753344 -0.323959 0.264226 0.039 Uiso 1 1 calc R U . . .
C9 C 0.6614(5) -0.3427(4) 0.3939(4) 0.0346(15) Uani 1 1 d . . . . .
H9 H 0.659447 -0.375876 0.429270 0.041 Uiso 1 1 calc R U . . .
C10 C 0.4100(5) 0.0193(4) 0.0617(3) 0.0274(13) Uani 1 1 d . . . . .
C11 C 0.5424(6) -0.2830(5) 0.4918(4) 0.0445(18) Uani 1 1 d . . . . .
H11 H 0.568162 -0.332961 0.499999 0.053 Uiso 1 1 calc R U . . .
C12 C 0.3481(5) 0.0612(4) 0.3193(3) 0.0269(13) Uani 1 1 d . . . . .
C13 C 0.3232(5) 0.0607(5) 0.3834(4) 0.0351(15) Uani 1 1 d . . . . .
H13 H 0.343075 0.019627 0.412288 0.042 Uiso 1 1 calc R U . . .
C14 C 0.6668(5) -0.2438(4) 0.2940(4) 0.0324(14) Uani 1 1 d . . . . .
H14 H 0.669201 -0.209010 0.259941 0.039 Uiso 1 1 calc R U . . .
C15 C 1.0593(5) 0.5989(4) 0.3768(4) 0.0308(14) Uani 1 1 d . . . . .
H15 H 1.067240 0.554009 0.402248 0.037 Uiso 1 1 calc R U . . .
C16 C 0.8918(4) 0.5279(4) 0.2895(4) 0.0258(13) Uani 1 1 d . . . . .
C17 C 0.8483(5) 0.3035(4) 0.1895(4) 0.0277(13) Uani 1 1 d . . . . .
C18 C 0.2747(5) -0.0752(5) 0.0386(4) 0.0345(15) Uani 1 1 d . . . . .
H18 H 0.246813 -0.123604 0.047962 0.041 Uiso 1 1 calc R U . . .
C19 C 0.1768(5) -0.2857(5) 0.1098(4) 0.0419(18) Uani 1 1 d . . . . .
H19 H 0.183345 -0.249500 0.077796 0.050 Uiso 1 1 calc R U . . .
C20 C 0.5705(6) 0.1084(4) 0.0943(4) 0.0360(16) Uani 1 1 d . . . . .
H20 H 0.541475 0.143550 0.061139 0.043 Uiso 1 1 calc R U . . .
C21 C 1.0169(6) 0.1455(5) 0.1734(5) 0.0466(19) Uani 1 1 d . . . . .
H21 H 1.048190 0.107395 0.202193 0.056 Uiso 1 1 calc R U . . .
C22 C 1.0336(6) 0.1541(6) 0.1069(5) 0.050(2) Uani 1 1 d . . . . .
C23 C 0.1576(6) -0.3930(5) 0.2002(5) 0.050(2) Uani 1 1 d . . . . .
H23 H 0.151822 -0.430782 0.230973 0.060 Uiso 1 1 calc R U . . .
C24 C 0.8770(5) 0.2631(4) 0.4201(4) 0.0282(13) Uani 1 1 d . . . . .
C25 C 1.2041(6) 0.8042(6) 0.3920(5) 0.060(2) Uani 1 1 d . . . . .
H25A H 1.259475 0.793825 0.434106 0.090 Uiso 1 1 calc R U . . .
H25B H 1.223963 0.811092 0.349206 0.090 Uiso 1 1 calc R U . . .
H25C H 1.180910 0.854974 0.410271 0.090 Uiso 1 1 calc R U . . .
C26 C 0.4921(7) -0.2489(6) 0.5340(5) 0.052(2) Uani 1 1 d . . . . .
H26 H 0.481670 -0.275189 0.571463 0.063 Uiso 1 1 calc R U . . .
C27 C -0.0116(8) -0.4566(8) 0.1058(6) 0.080(4) Uani 1 1 d . . . . .
H27A H -0.065643 -0.435369 0.071179 0.120 Uiso 1 1 calc R U . . .
H27B H -0.025717 -0.464383 0.150945 0.120 Uiso 1 1 calc R U . . .
H27C H -0.002345 -0.509911 0.078771 0.120 Uiso 1 1 calc R U . . .
C28 C 0.9426(5) 0.2224(4) 0.4694(4) 0.0352(15) Uani 1 1 d . . . . .
H28 H 0.923424 0.168156 0.473920 0.042 Uiso 1 1 calc R U . . .
C29 C 1.1002(7) 0.1057(7) 0.0813(6) 0.069(3) Uani 1 1 d . . . . .
H29A H 1.102772 0.119767 0.034069 0.103 Uiso 1 1 calc R U . . .
H29B H 1.165018 0.118971 0.121563 0.103 Uiso 1 1 calc R U . . .
H29C H 1.077286 0.046184 0.071192 0.103 Uiso 1 1 calc R U . . .
C30 C 0.6446(5) 0.5321(4) 0.0566(4) 0.0308(14) Uani 1 1 d . . . . .
C31 C 0.3625(9) 0.4023(8) 0.2871(9) 0.035(3) Uani 0.5 1 d . . P A -1
H31 H 0.401341 0.378761 0.260676 0.042 Uiso 0.5 1 calc R U P A -1
C32 C 0.2600(13) 0.3880(8) 0.2510(10) 0.050(4) Uani 0.5 1 d . . P A -1
H32 H 0.230680 0.356361 0.199616 0.059 Uiso 0.5 1 calc R U P A -1
C33 C 0.2476(10) 0.4648(8) 0.3645(8) 0.033(3) Uani 0.5 1 d . . P A -1
H33 H 0.208817 0.484414 0.392574 0.040 Uiso 0.5 1 calc R U P A -1
C34 C 1.080(2) -0.0978(11) 0.1569(12) 0.092(9) Uani 0.5 1 d . . P . .
H34A H 1.067256 -0.157910 0.135388 0.139 Uiso 0.5 1 calc R U P . .
H34B H 1.149197 -0.080624 0.185814 0.139 Uiso 0.5 1 calc R U P . .
H34C H 1.058138 -0.068404 0.114946 0.139 Uiso 0.5 1 calc R U P . .
C35 C 0.7745(5) 0.2287(4) 0.3755(4) 0.0279(13) Uani 1 1 d . . . . .
C36 C 0.4050(10) 0.4506(8) 0.3608(9) 0.037(3) Uani 0.5 1 d . . P A -1
C37 C 0.5137(10) 0.4667(9) 0.4017(9) 0.038(3) Uani 0.5 1 d . . P A -1
C38 C 0.2042(11) 0.4186(8) 0.2884(11) 0.048(4) Uani 0.5 1 d . . P A -1
C39 C 0.3464(12) 0.4814(10) 0.3980(11) 0.049(4) Uani 0.5 1 d . . P . .
H39 H 0.375173 0.515212 0.448598 0.059 Uiso 0.5 1 calc R U P A -1
C40 C 0.6291(5) 0.2544(4) 0.2892(4) 0.0309(14) Uani 1 1 d . . . . .
H40 H 0.594452 0.290243 0.259327 0.037 Uiso 1 1 calc R U . . .
C41 C 1.0350(5) 0.2626(5) 0.5109(4) 0.0371(16) Uani 1 1 d . . . . .
H41 H 1.080211 0.236529 0.545203 0.045 Uiso 1 1 calc R U . . .
C42 C 0.7304(5) 0.1514(4) 0.3746(4) 0.0285(13) Uani 1 1 d . . . . .
H42 H 0.766729 0.115988 0.404087 0.034 Uiso 1 1 calc R U . . .
C43 C 0.9445(15) -0.0458(11) 0.3050(13) 0.073(7) Uani 0.5 1 d . . P . .
C44 C 0.6328(5) 0.1263(4) 0.3302(4) 0.0340(15) Uani 1 1 d . . . . .
H44 H 0.601703 0.073715 0.329164 0.041 Uiso 1 1 calc R U . . .
C45 C 0.0954(12) 0.4029(11) 0.2499(15) 0.087(9) Uani 0.5 1 d . . P A -1
H45A H 0.071223 0.455212 0.241189 0.130 Uiso 0.5 1 calc R U P A -1
H45B H 0.067412 0.380163 0.283063 0.130 Uiso 0.5 1 calc R U P A -1
H45C H 0.076829 0.362951 0.200478 0.130 Uiso 0.5 1 calc R U P A -1
C46 C 0.8923(14) -0.0945(12) 0.2445(14) 0.072(6) Uani 0.5 1 d . . P . .
H46 H 0.828256 -0.118741 0.234748 0.087 Uiso 0.5 1 calc R U P . .
C47 C 1.0336(16) -0.0060(14) 0.3317(14) 0.077(6) Uani 0.5 1 d . . P . .
H47 H 1.061884 0.031748 0.380310 0.093 Uiso 0.5 1 calc R U P . .
C48 C 1.0876(16) -0.0272(14) 0.2757(13) 0.078(7) Uani 0.5 1 d . . P . .
H48 H 1.153774 -0.005714 0.290093 0.093 Uiso 0.5 1 calc R U P . .
C49 C 0.8962(15) -0.0228(13) 0.3622(12) 0.064(5) Uani 0.5 1 d . . P . .
C50 C 0.6410(5) 0.5722(4) -0.0031(4) 0.0396(17) Uani 1 1 d . . . . .
H50 H 0.603225 0.615933 -0.011631 0.048 Uiso 1 1 calc R U . . .
C51 C 1.0343(13) -0.0805(9) 0.2012(15) 0.068(6) Uani 0.5 1 d . . P . .
C52 C 0.9490(15) -0.1130(12) 0.1809(13) 0.076(7) Uani 0.5 1 d . . P . .
H52 H 0.916234 -0.147403 0.131016 0.091 Uiso 0.5 1 calc R U P . .
C57 C 0.9949(5) 0.3775(4) 0.4519(4) 0.0301(14) Uani 1 1 d . . . . .
H57 H 1.013442 0.430993 0.445457 0.036 Uiso 1 1 calc R U . . .
C60 C 1.0623(5) 0.3411(5) 0.5030(4) 0.0366(16) Uani 1 1 d . . . . .
H60 H 1.125906 0.369493 0.531850 0.044 Uiso 1 1 calc R U . . .
C61 C 0.7465(5) 0.4456(4) 0.0227(4) 0.0320(14) Uani 1 1 d . . . . .
H61 H 0.782860 0.401046 0.031272 0.038 Uiso 1 1 calc R U . . .
C63 C 0.5815(5) 0.1787(4) 0.2876(4) 0.0330(15) Uani 1 1 d . . . . .
H63 H 0.514484 0.163076 0.257655 0.040 Uiso 1 1 calc R U . . .
C64 C 0.5903(5) 0.5503(4) 0.1071(4) 0.0298(14) Uani 1 1 d . . . . .
C68 C 0.6919(6) 0.5484(5) -0.0487(4) 0.0426(18) Uani 1 1 d . . . . .
H68 H 0.690859 0.576277 -0.088407 0.051 Uiso 1 1 calc R U . . .
C70 C 0.5509(5) 0.5120(4) 0.2059(4) 0.0353(15) Uani 1 1 d . . . . .
H70 H 0.558384 0.477219 0.241618 0.042 Uiso 1 1 calc R U . . .
C73 C 0.4880(5) 0.5688(5) 0.2029(4) 0.0441(18) Uani 1 1 d . . . . .
H73 H 0.451939 0.573347 0.235579 0.053 Uiso 1 1 calc R U . . .
C79 C 0.7452(5) 0.4831(5) -0.0369(4) 0.0390(17) Uani 1 1 d . . . . .
H79 H 0.779892 0.464686 -0.068923 0.047 Uiso 1 1 calc R U . . .
C85 C 0.5289(5) 0.6106(4) 0.1027(4) 0.0389(16) Uani 1 1 d . . . . .
H85 H 0.522290 0.645068 0.066783 0.047 Uiso 1 1 calc R U . . .

loop_
_atom_site_aniso_label
_atom_site_aniso_U_11
_atom_site_aniso_U_22
_atom_site_aniso_U_33
_atom_site_aniso_U_23
_atom_site_aniso_U_13
_atom_site_aniso_U_12
Mn1 0.0257(5) 0.0263(5) 0.0194(5) 0.0068(4) 0.0032(4) 0.0025(4)
Mn2 0.0304(5) 0.0257(5) 0.0156(5) 0.0062(4) 0.0060(4) 0.0016(4)
Mn3 0.0294(5) 0.0276(5) 0.0168(5) 0.0074(4) 0.0067(4) 0.0035(4)
Mn4 0.0273(5) 0.0260(5) 0.0191(5) 0.0066(4) 0.0036(4) 0.0041(4)
Cl1 0.0544(11) 0.0354(9) 0.0288(9) 0.0109(8) 0.0032(8) -0.0081(8)
Cl2 0.0593(11) 0.0395(9) 0.0325(10) 0.0083(8) 0.0221(9) 0.0138(8)
Cl3 0.0970(19) 0.0506(12) 0.0572(14) 0.0192(11) 0.0315(13) 0.0180(12)
Cl4 0.097(2) 0.099(2) 0.100(2) 0.022(2) 0.040(2) 0.0138(19)
O1 0.030(2) 0.034(2) 0.020(2) 0.008(2) 0.0050(18) -0.0002(19)
O2 0.043(3) 0.031(2) 0.020(2) 0.0076(19) 0.012(2) 0.011(2)
O2S 0.063(4) 0.067(4) 0.139(7) 0.020(5) 0.061(5) 0.001(4)
O3 0.024(5) 0.062(7) 0.040(6) 0.009(5) 0.009(4) 0.007(5)
O3S 0.119(9) 0.046(6) 0.133(10) 0.023(7) 0.044(7) -0.017(6)
O4 0.0166(18) 0.0127(17) 0.023(2) 0.0148(16) 0.0012(15) 0.0021(14)
O5 0.028(2) 0.033(2) 0.027(2) 0.010(2) 0.0010(19) -0.0001(19)
O6 0.033(2) 0.030(2) 0.026(2) 0.0096(19) 0.0103(19) 0.0039(19)
O7 0.030(2) 0.029(2) 0.027(2) 0.0069(19) 0.0057(19) 0.0008(18)
O8 0.039(3) 0.035(2) 0.020(2) 0.006(2) 0.013(2) 0.008(2)
O10 0.029(2) 0.034(2) 0.024(2) 0.010(2) 0.0010(19) -0.0005(19)
O11 0.035(3) 0.040(3) 0.022(2) 0.012(2) 0.0027(19) -0.004(2)
O14 0.087(12) 0.135(17) 0.095(14) -0.020(13) 0.031(11) -0.025(12)
O15 0.048(3) 0.043(3) 0.024(2) 0.013(2) 0.012(2) 0.020(2)
O16 0.054(8) 0.106(12) 0.086(11) 0.013(9) 0.030(8) 0.004(8)
O23 0.044(3) 0.036(3) 0.023(2) 0.008(2) 0.013(2) 0.014(2)
O34 0.029(6) 0.069(9) 0.092(11) -0.037(8) 0.013(6) -0.006(6)
N6 0.027(3) 0.034(3) 0.021(3) 0.007(2) 0.005(2) 0.003(2)
N7 0.036(3) 0.031(3) 0.014(3) 0.003(2) 0.007(2) 0.004(2)
N8 0.036(3) 0.026(3) 0.021(3) 0.002(2) 0.012(2) 0.003(2)
N9 0.031(3) 0.033(3) 0.021(3) 0.007(2) 0.009(2) -0.001(2)
N11 0.033(3) 0.031(3) 0.021(3) 0.004(2) 0.008(2) 0.005(2)
N17 0.028(3) 0.035(3) 0.019(3) 0.007(2) 0.005(2) 0.005(2)
N18 0.032(3) 0.028(3) 0.023(3) 0.010(2) 0.003(2) 0.006(2)
N22 0.030(3) 0.025(3) 0.021(3) -0.002(2) 0.004(2) 0.002(2)
C1 0.031(3) 0.032(3) 0.027(3) 0.009(3) 0.011(3) 0.004(3)
C1A 0.037(4) 0.038(4) 0.019(3) 0.006(3) 0.006(3) 0.006(3)
C1B 0.032(3) 0.024(3) 0.014(3) 0.003(2) 0.004(2) 0.004(2)
C1C 0.035(3) 0.032(3) 0.020(3) 0.001(3) 0.008(3) -0.005(3)
C1D 0.042(4) 0.041(4) 0.028(4) 0.008(3) 0.009(3) -0.010(3)
C1E 0.045(4) 0.041(4) 0.031(4) 0.013(3) 0.009(3) 0.014(3)
C1F 0.051(4) 0.045(4) 0.028(4) 0.007(3) 0.014(3) 0.017(4)
C1G 0.037(4) 0.041(4) 0.029(4) -0.006(3) 0.014(3) -0.011(3)
C1H 0.041(4) 0.037(4) 0.047(5) 0.013(4) 0.015(4) -0.001(3)
C1I 0.071(6) 0.071(6) 0.037(5) 0.016(4) 0.020(4) 0.043(5)
C1J 0.039(4) 0.047(4) 0.034(4) 0.002(4) 0.006(3) -0.009(3)
C1K 0.037(4) 0.033(4) 0.036(4) 0.010(3) 0.011(3) 0.003(3)
C1L 0.045(4) 0.032(4) 0.047(5) -0.001(4) 0.000(4) 0.015(3)
C1M 0.053(5) 0.033(4) 0.039(4) -0.004(3) 0.025(4) -0.012(3)
C1N 0.038(4) 0.045(4) 0.023(3) 0.011(3) 0.014(3) 0.009(3)
C1O 0.034(4) 0.040(4) 0.028(4) 0.006(3) 0.005(3) 0.006(3)
C1P 0.035(4) 0.050(4) 0.027(4) 0.009(3) 0.010(3) 0.012(3)
C1Q 0.047(5) 0.056(5) 0.032(4) -0.004(4) 0.018(4) -0.017(4)
C1R 0.030(3) 0.042(4) 0.024(4) 0.004(3) 0.009(3) 0.009(3)
C1S 0.038(4) 0.033(3) 0.028(4) -0.001(3) 0.013(3) 0.003(3)
C1T 0.046(4) 0.052(4) 0.029(4) 0.011(3) 0.016(3) 0.014(4)
C1U 0.045(4) 0.060(5) 0.028(4) 0.011(4) 0.014(3) 0.018(4)
C1V 0.032(3) 0.029(3) 0.024(3) 0.007(3) 0.005(3) 0.002(3)
C1W 0.053(5) 0.049(4) 0.027(4) 0.011(3) 0.012(3) 0.021(4)
C1X 0.049(4) 0.052(5) 0.027(4) 0.010(4) 0.015(3) 0.003(4)
C1Y 0.042(4) 0.071(6) 0.029(4) 0.008(4) 0.001(3) -0.009(4)
C1Z 0.049(5) 0.068(5) 0.027(4) 0.004(4) 0.013(4) 0.018(4)
C2 0.028(3) 0.048(4) 0.026(4) 0.002(3) 0.004(3) -0.004(3)
C3 0.032(3) 0.024(3) 0.017(3) -0.001(3) 0.007(3) -0.001(3)
C4 0.050(4) 0.030(3) 0.024(4) 0.006(3) 0.011(3) 0.011(3)
C5 0.038(4) 0.028(3) 0.018(3) 0.006(3) 0.006(3) 0.001(3)
C6 0.042(4) 0.022(3) 0.016(3) 0.003(2) 0.011(3) 0.003(3)
C7 0.033(4) 0.032(3) 0.029(4) -0.002(3) -0.001(3) 0.006(3)
C8 0.027(3) 0.036(4) 0.028(4) 0.003(3) 0.004(3) 0.007(3)
C9 0.045(4) 0.030(3) 0.017(3) 0.005(3) -0.002(3) 0.005(3)
C10 0.041(4) 0.026(3) 0.014(3) 0.002(3) 0.009(3) 0.008(3)
C11 0.058(5) 0.045(4) 0.033(4) 0.015(4) 0.017(4) 0.006(4)
C12 0.033(3) 0.025(3) 0.017(3) 0.002(3) 0.005(3) 0.001(3)
C13 0.042(4) 0.041(4) 0.027(4) 0.014(3) 0.014(3) 0.013(3)
C14 0.031(3) 0.037(4) 0.025(4) 0.004(3) 0.007(3) 0.002(3)
C15 0.029(3) 0.037(4) 0.023(3) 0.004(3) 0.007(3) -0.001(3)
C16 0.025(3) 0.028(3) 0.023(3) 0.004(3) 0.009(3) 0.006(2)
C17 0.028(3) 0.030(3) 0.021(3) 0.003(3) 0.005(3) 0.002(3)
C18 0.033(4) 0.043(4) 0.024(4) 0.007(3) 0.007(3) 0.003(3)
C19 0.044(4) 0.047(4) 0.030(4) 0.014(4) 0.008(3) -0.006(3)
C20 0.051(4) 0.027(3) 0.028(4) 0.002(3) 0.017(3) -0.005(3)
C21 0.037(4) 0.048(4) 0.039(5) 0.000(4) -0.001(3) 0.015(3)
C22 0.043(4) 0.058(5) 0.040(5) -0.005(4) 0.010(4) 0.014(4)
C23 0.053(5) 0.055(5) 0.037(4) 0.010(4) 0.018(4) -0.022(4)
C24 0.034(3) 0.031(3) 0.021(3) 0.010(3) 0.008(3) 0.009(3)
C25 0.047(5) 0.056(5) 0.060(6) 0.014(5) 0.003(4) -0.020(4)
C26 0.069(6) 0.062(5) 0.034(4) 0.023(4) 0.025(4) 0.004(5)
C27 0.069(7) 0.108(9) 0.047(6) 0.000(6) 0.020(5) -0.042(6)
C28 0.043(4) 0.034(4) 0.023(4) 0.005(3) 0.006(3) 0.009(3)
C29 0.065(6) 0.079(7) 0.062(6) 0.007(5) 0.023(5) 0.039(5)
C30 0.030(3) 0.026(3) 0.022(3) 0.001(3) -0.004(3) -0.005(3)
C31 0.018(6) 0.024(6) 0.065(10) 0.023(7) 0.012(6) -0.003(5)
C32 0.068(11) 0.013(6) 0.053(10) 0.011(6) 0.005(8) -0.010(6)
C33 0.035(7) 0.019(6) 0.038(8) -0.003(6) 0.010(6) 0.001(5)
C34 0.20(3) 0.029(9) 0.062(14) 0.016(9) 0.062(18) 0.034(14)
C35 0.040(4) 0.027(3) 0.019(3) 0.005(3) 0.014(3) 0.005(3)
C36 0.031(7) 0.025(6) 0.063(10) 0.017(7) 0.023(7) 0.005(5)
C37 0.032(7) 0.027(7) 0.042(9) 0.001(6) 0.006(7) -0.007(6)
C38 0.032(7) 0.021(7) 0.097(14) 0.028(8) 0.024(8) 0.011(6)
C39 0.049(9) 0.039(8) 0.055(11) -0.016(7) 0.026(8) 0.000(7)
C40 0.030(3) 0.033(3) 0.023(3) 0.003(3) 0.004(3) -0.003(3)
C41 0.036(4) 0.048(4) 0.024(4) 0.013(3) 0.003(3) 0.016(3)
C42 0.038(4) 0.028(3) 0.019(3) 0.005(3) 0.011(3) 0.004(3)
C43 0.064(12) 0.033(9) 0.081(15) 0.020(10) -0.027(11) 0.001(8)
C44 0.046(4) 0.028(3) 0.025(4) 0.000(3) 0.016(3) -0.007(3)
C45 0.036(9) 0.038(9) 0.14(2) 0.025(11) -0.028(11) -0.018(8)
C46 0.044(10) 0.045(10) 0.102(17) 0.010(11) -0.005(11) 0.022(8)
C47 0.068(14) 0.065(13) 0.077(16) 0.014(12) 0.005(11) -0.018(11)
C48 0.057(12) 0.082(15) 0.084(16) 0.028(13) 0.013(11) -0.021(11)
C49 0.058(12) 0.058(11) 0.057(13) -0.011(10) 0.011(10) -0.007(9)
C50 0.047(4) 0.027(3) 0.033(4) 0.014(3) -0.002(3) 0.001(3)
C51 0.048(10) 0.017(7) 0.122(19) 0.021(9) 0.006(11) 0.007(7)
C52 0.069(13) 0.048(10) 0.073(14) 0.030(10) -0.027(11) -0.001(9)
C57 0.028(3) 0.035(3) 0.022(3) 0.003(3) 0.005(3) 0.003(3)
C60 0.030(3) 0.048(4) 0.025(4) 0.004(3) 0.004(3) 0.011(3)
C61 0.033(3) 0.040(4) 0.019(3) 0.006(3) 0.005(3) 0.007(3)
C63 0.037(4) 0.035(3) 0.023(3) 0.004(3) 0.008(3) -0.003(3)
C64 0.034(3) 0.019(3) 0.031(4) 0.006(3) 0.004(3) 0.007(3)
C68 0.054(5) 0.046(4) 0.026(4) 0.014(3) 0.010(3) 0.001(4)
C70 0.033(4) 0.038(4) 0.028(4) 0.002(3) 0.006(3) 0.004(3)
C73 0.037(4) 0.049(4) 0.035(4) -0.007(4) 0.008(3) 0.007(3)
C79 0.041(4) 0.048(4) 0.023(4) 0.010(3) 0.006(3) 0.000(3)
C85 0.040(4) 0.025(3) 0.042(4) 0.001(3) 0.007(3) 0.010(3)

loop_
_atom_type_symbol
_atom_type_description
_atom_type_scat_dispersion_real
_atom_type_scat_dispersion_imag
_atom_type_scat_source
C C 0.0033 0.0016 'International Tables Vol C Tables 4.2.6.8 and 6.1.1.4'
H H 0.0000 0.0000 'International Tables Vol C Tables 4.2.6.8 and 6.1.1.4'
N N 0.0061 0.0033 'International Tables Vol C Tables 4.2.6.8 and 6.1.1.4'
O O 0.0106 0.0060 'International Tables Vol C Tables 4.2.6.8 and 6.1.1.4'
Cl Cl 0.1484 0.1585 'International Tables Vol C Tables 4.2.6.8 and 6.1.1.4'
Mn Mn 0.3368 0.7283 'International Tables Vol C Tables 4.2.6.8 and 6.1.1.4'

loop_
_geom_angle_atom_site_label_1
_geom_angle_atom_site_label_2
_geom_angle_atom_site_label_3
_geom_angle
O7 Mn1 O5 97.84(10)
O7 Mn1 N17 168.24(17)
O5 Mn1 N17 92.72(17)
O7 Mn1 N11 90.91(16)
O5 Mn1 N11 169.16(18)
N17 Mn1 N11 78.0(2)
O7 Mn1 O23 94.08(14)
O5 Mn1 O23 89.63(16)
N17 Mn1 O23 80.8(2)
N11 Mn1 O23 83.4(2)
O7 Mn1 Cl2 98.68(9)
O5 Mn1 Cl2 92.78(10)
N17 Mn1 Cl2 85.89(16)
N11 Mn1 Cl2 92.20(16)
O23 Mn1 Cl2 166.56(13)
O7 Mn1 Mn4 28.00(7)
O5 Mn1 Mn4 78.14(8)
N17 Mn1 Mn4 153.43(15)
N11 Mn1 Mn4 107.68(15)
O23 Mn1 Mn4 74.32(12)
Cl2 Mn1 Mn4 119.10(6)
O6 Mn2 O11 100.65(10)
O6 Mn2 N7 166.74(16)
O11 Mn2 N7 91.18(17)
O6 Mn2 N8 90.51(17)
O11 Mn2 N8 168.80(17)
N7 Mn2 N8 77.6(2)
O6 Mn2 O8 92.35(11)
O11 Mn2 O8 89.69(11)
N7 Mn2 O8 81.66(16)
N8 Mn2 O8 88.97(15)
O6 Mn2 Cl3 97.17(12)
O11 Mn2 Cl3 90.53(11)
N7 Mn2 Cl3 88.61(16)
N8 Mn2 Cl3 88.93(16)
O8 Mn2 Cl3 170.27(10)
O6 Mn2 Mn3 28.56(9)
O11 Mn2 Mn3 77.80(9)
N7 Mn2 Mn3 154.44(15)
N8 Mn2 Mn3 112.55(15)
O8 Mn2 Mn3 75.37(7)
Cl3 Mn2 Mn3 114.17(7)
O6 Mn3 O2 99.15(15)
O6 Mn3 N9 167.36(18)
O2 Mn3 N9 92.2(2)
O6 Mn3 N6 90.59(17)
O2 Mn3 N6 168.6(2)
N9 Mn3 N6 77.6(2)
O6 Mn3 O1 93.60(14)
O2 Mn3 O1 87.57(19)
N9 Mn3 O1 81.28(19)
N6 Mn3 O1 85.87(19)
O6 Mn3 Cl1 97.93(9)
O2 Mn3 Cl1 91.36(15)
N9 Mn3 Cl1 87.26(16)
N6 Mn3 Cl1 93.19(16)
O1 Mn3 Cl1 168.44(12)
O6 Mn3 Mn2 28.37(8)
O2 Mn3 Mn2 76.86(12)
N9 Mn3 Mn2 154.54(16)
N6 Mn3 Mn2 110.37(15)
O1 Mn3 Mn2 75.41(12)
Cl1 Mn3 Mn2 115.54(6)
O7 Mn4 O15 102.43(9)
O7 Mn4 N18 166.66(17)
O15 Mn4 N18 90.42(17)
O7 Mn4 N22 89.84(16)
O15 Mn4 N22 167.61(16)
N18 Mn4 N22 77.4(2)
O7 Mn4 O10 91.24(10)
O15 Mn4 O10 89.99(9)
N18 Mn4 O10 85.15(16)
N22 Mn4 O10 91.47(16)
O7 Mn4 O4 96.30(8)
O15 Mn4 O4 88.28(8)
N18 Mn4 O4 87.52(16)
N22 Mn4 O4 88.67(16)
O10 Mn4 O4 172.46(11)
O7 Mn4 Mn1 28.26(7)
O15 Mn4 Mn1 79.19(7)
N18 Mn4 Mn1 157.77(15)
N22 Mn4 Mn1 113.07(15)
O10 Mn4 Mn1 75.35(7)
O4 Mn4 Mn1 111.49(6)
C3 O1 Mn3 125.7(4)
C1B O2 Mn3 130.7(4)
C16 O5 Mn1 131.2(3)
Mn2 O6 Mn3 123.08(15)
Mn4 O7 Mn1 123.74(12)
C1B O8 Mn2 125.5(3)
C16 O10 Mn4 126.5(3)
C3 O11 Mn2 131.0(3)
C17 O15 Mn4 129.2(3)
C17 O23 Mn1 128.1(4)
C14 N6 C1V 120.6(6)
C14 N6 Mn3 123.2(4)
C1V N6 Mn3 116.1(4)
C18 N7 C10 119.5(6)
C18 N7 Mn2 124.7(4)
C10 N7 Mn2 115.5(4)
C1S N8 C6 120.0(6)
C1S N8 Mn2 124.3(5)
C6 N8 Mn2 115.6(4)
C1N N9 C5 119.5(5)
C1N N9 Mn3 123.5(5)
C5 N9 Mn3 116.9(4)
C35 N11 C40 120.6(6)
C35 N11 Mn1 116.1(4)
C40 N11 Mn1 123.2(4)
C57 N17 C24 120.1(5)
C57 N17 Mn1 124.1(4)
C24 N17 Mn1 115.6(4)
C61 N18 C30 119.5(6)
C61 N18 Mn4 124.5(4)
C30 N18 Mn4 115.8(4)
C70 N22 C64 119.6(6)
C70 N22 Mn4 124.8(5)
C64 N22 Mn4 115.6(4)
C15 C1 C1K 119.2(6)
C15 C1 C16 121.8(6)
C1K C1 C16 119.0(6)
C1E C1A C12 121.3(6)
O2 C1B O8 125.1(5)
O2 C1B C12 117.8(5)
O8 C1B C12 117.0(5)
C19 C1C C1D 118.7(6)
C19 C1C C3 121.7(6)
C1D C1C C3 119.6(6)
C1C C1D C23 119.8(7)
C1A C1E C1F 120.7(7)
C1T C1F C1E 117.6(7)
C1T C1F C1I 121.0(7)
C1E C1F C1I 121.5(7)
C1S C1G C1M 119.0(7)
C1J C1H C1K 121.5(7)
C1H C1J C2 118.4(7)
C1H C1J C25 120.3(7)
C2 C1J C25 121.2(7)
C1H C1K C1 119.1(7)
C85 C1L C73 119.9(7)
C1G C1M C20 120.4(6)
N9 C1N C1X 120.9(7)
C21 C1O C1R 121.8(7)
C1W C1P C18 119.2(7)
C1Y C1Q C23 118.3(7)
C1Y C1Q C27 121.3(8)
C23 C1Q C27 120.4(8)
C1U C1R C1O 118.0(7)
C1U C1R C17 122.5(6)
C1O C1R C17 119.4(6)
N8 C1S C1G 121.6(7)
C13 C1T C1F 121.4(7)
C1Z C1U C1R 120.2(7)
N6 C1V C9 120.5(6)
N6 C1V C5 114.7(6)
C9 C1V C5 124.8(6)
C1P C1W C4 119.7(7)
C26 C1X C1N 119.5(7)
C19 C1Y C1Q 120.8(7)
C1U C1Z C22 122.2(7)
C15 C2 C1J 121.3(7)
O1 C3 O11 125.2(5)
O1 C3 C1C 117.6(5)
O11 C3 C1C 117.2(5)
C1W C4 C10 119.0(7)
N9 C5 C11 120.8(6)
N9 C5 C1V 114.3(5)
C11 C5 C1V 124.9(6)
N8 C6 C20 121.2(6)
N8 C6 C10 114.5(5)
C20 C6 C10 124.4(6)
C9 C7 C8 120.3(7)
C7 C8 C14 118.2(7)
C7 C9 C1V 118.6(6)
N7 C10 C4 121.0(6)
N7 C10 C6 115.7(5)
C4 C10 C6 123.2(6)
C26 C11 C5 119.5(7)
C13 C12 C1A 117.4(6)
C13 C12 C1B 122.5(6)
C1A C12 C1B 120.1(6)
C1T C13 C12 121.6(6)
N6 C14 C8 121.7(6)
C2 C15 C1 120.4(6)
O10 C16 O5 125.7(5)
O10 C16 C1 117.8(5)
O5 C16 C1 116.5(5)
O23 C17 O15 125.9(6)
O23 C17 C1R 117.3(6)
O15 C17 C1R 116.7(5)
N7 C18 C1P 121.5(7)
C1Y C19 C1C 121.1(7)
C1M C20 C6 117.8(7)
C1O C21 C22 120.5(7)
C21 C22 C1Z 117.3(7)
C21 C22 C29 121.0(8)
C1Z C22 C29 121.8(8)
C1D C23 C1Q 121.1(7)
N17 C24 C28 120.9(6)
N17 C24 C35 115.1(5)
C28 C24 C35 123.9(6)
C11 C26 C1X 119.7(7)
C41 C28 C24 118.6(7)
N18 C30 C50 120.2(7)
N18 C30 C64 115.1(6)
C50 C30 C64 124.6(6)
C36 C31 C32 119.5(15)
C38 C32 C31 120.9(16)
C39 C33 C38 119.5(14)
N11 C35 C42 120.3(6)
N11 C35 C24 114.5(5)
C42 C35 C24 125.1(6)
C39 C36 C31 118.6(14)
C39 C36 C37 120.1(15)
C31 C36 C37 121.2(13)
O3 C37 O34 124.8(14)
O3 C37 C36 115.6(13)
O34 C37 C36 119.6(14)
C32 C38 C33 119.5(14)
C32 C38 C45 120.7(19)
C33 C38 C45 119.9(17)
C33 C39 C36 122.0(16)
N11 C40 C63 121.2(6)
C28 C41 C60 120.1(6)
C35 C42 C44 119.5(6)
C46 C43 C47 135(3)
C46 C43 C49 114(2)
C47 C43 C49 111(2)
C63 C44 C42 119.3(6)
C43 C46 C52 112(2)
C43 C47 C48 113(2)
C51 C48 C47 117.9(18)
O14 C49 O16 115.8(17)
O14 C49 C43 129.1(17)
O16 C49 C43 114.4(15)
C68 C50 C30 120.0(7)
C52 C51 C34 120(3)
C52 C51 C48 123(3)
C34 C51 C48 117(2)
C51 C52 C46 118(2)
N17 C57 C60 121.5(6)
C41 C60 C57 118.8(7)
N18 C61 C79 122.5(7)
C44 C63 C40 119.1(7)
N22 C64 C85 120.5(7)
N22 C64 C30 115.2(6)
C85 C64 C30 124.2(6)
C50 C68 C79 119.6(6)
N22 C70 C73 122.3(7)
C70 C73 C1L 118.5(8)
C61 C79 C68 118.1(7)
C1L C85 C64 119.1(7)

loop_
_geom_bond_atom_site_label_1
_geom_bond_atom_site_label_2
_geom_bond_distance
Mn1 O7 1.799(2)
Mn1 O5 1.985(2)
Mn1 N17 2.068(5)
Mn1 N11 2.071(6)
Mn1 O23 2.177(5)
Mn1 Cl2 2.516(2)
Mn1 Mn4 3.1598(16)
Mn2 O6 1.789(3)
Mn2 O11 2.002(2)
Mn2 N7 2.084(5)
Mn2 N8 2.096(5)
Mn2 O8 2.134(3)
Mn2 Cl3 2.464(3)
Mn2 Mn3 3.1557(15)
Mn3 O6 1.800(3)
Mn3 O2 2.004(5)
Mn3 N9 2.062(5)
Mn3 N6 2.084(6)
Mn3 O1 2.179(5)
Mn3 Cl1 2.496(2)
Mn4 O7 1.784(2)
Mn4 O15 1.996(2)
Mn4 N18 2.083(5)
Mn4 N22 2.089(5)
Mn4 O10 2.167(2)
Mn4 O4 2.388(2)
O1 C3 1.254(7)
O2 C1B 1.260(7)
O3 C37 1.214(18)
O5 C16 1.274(6)
O8 C1B 1.261(6)
O10 C16 1.251(7)
O11 C3 1.277(6)
O14 C49 1.21(2)
O15 C17 1.285(7)
O16 C49 1.34(2)
O23 C17 1.229(7)
O34 C37 1.247(19)
N6 C14 1.333(8)
N6 C1V 1.347(8)
N7 C18 1.343(8)
N7 C10 1.347(8)
N8 C1S 1.334(9)
N8 C6 1.355(8)
N9 C1N 1.347(8)
N9 C5 1.350(8)
N11 C35 1.346(8)
N11 C40 1.347(8)
N17 C57 1.336(8)
N17 C24 1.349(8)
N18 C61 1.344(9)
N18 C30 1.348(8)
N22 C70 1.347(9)
N22 C64 1.350(8)
C1 C15 1.388(9)
C1 C1K 1.406(9)
C1 C16 1.497(9)
C1A C1E 1.383(10)
C1A C12 1.402(9)
C1B C12 1.481(9)
C1C C19 1.390(10)
C1C C1D 1.391(9)
C1C C3 1.497(9)
C1D C23 1.395(10)
C1E C1F 1.407(10)
C1F C1T 1.396(10)
C1F C1I 1.488(11)
C1G C1S 1.373(9)
C1G C1M 1.374(11)
C1H C1J 1.384(11)
C1H C1K 1.399(10)
C1J C2 1.385(11)
C1J C25 1.511(10)
C1L C85 1.379(12)
C1L C73 1.384(12)
C1M C20 1.386(11)
C1N C1X 1.378(9)
C1O C21 1.389(10)
C1O C1R 1.405(10)
C1P C1W 1.370(11)
C1P C18 1.387(10)
C1Q C1Y 1.382(11)
C1Q C23 1.398(12)
C1Q C27 1.533(11)
C1R C1U 1.404(9)
C1R C17 1.495(9)
C1T C13 1.373(10)
C1U C1Z 1.377(11)
C1V C9 1.403(9)
C1V C5 1.480(9)
C1W C4 1.375(11)
C1X C26 1.376(12)
C1Y C19 1.382(11)
C1Z C22 1.419(12)
C2 C15 1.384(9)
C4 C10 1.398(9)
C5 C11 1.391(9)
C6 C20 1.391(9)
C6 C10 1.474(9)
C7 C9 1.381(10)
C7 C8 1.383(10)
C8 C14 1.396(10)
C11 C26 1.354(12)
C12 C13 1.393(9)
C21 C22 1.402(12)
C22 C29 1.472(11)
C24 C28 1.405(9)
C24 C35 1.475(9)
C28 C41 1.373(10)
C30 C50 1.402(9)
C30 C64 1.462(10)
C31 C36 1.38(2)
C31 C32 1.42(2)
C32 C38 1.34(2)
C33 C39 1.37(2)
C33 C38 1.40(2)
C34 C51 1.26(3)
C35 C42 1.391(9)
C36 C39 1.37(2)
C36 C37 1.512(19)
C38 C45 1.51(2)
C40 C63 1.386(9)
C41 C60 1.383(10)
C42 C44 1.391(10)
C43 C46 1.24(3)
C43 C47 1.32(3)
C43 C49 1.51(3)
C44 C63 1.381(10)
C46 C52 1.70(3)
C47 C48 1.55(3)
C48 C51 1.44(3)
C50 C68 1.363(11)
C51 C52 1.24(3)
C57 C60 1.391(9)
C61 C79 1.383(9)
C64 C85 1.394(9)
C68 C79 1.390(11)
C70 C73 1.368(10)
